data_4348918
loop_
_publ_author_name
'Kershaw Cook, Laurence J.'
'Kulmaczewski, Rafal'
'Barrett, Simon A.'
'Halcrow, Malcolm A.'

_publ_section_title
;
 Iron(ii) complexes of 4-sulfanyl-, 4-sulfinyl- and
 4-sulfonyl-2,6-dipyrazolylpyridine ligands. A subtle interplay between
 spin-crossover and crystallographic phase changes
;
_journal_issue 7
_journal_name_full 'Inorganic Chemistry Frontiers'
_journal_page_first 662
_journal_paper_doi 10.1039/C5QI00083A
_journal_volume 2
_journal_year 2015
_chemical_formula_moiety 'C12 H11 N5 O2 S'
_chemical_formula_sum 'C12 H11 N5 O2 S'
_chemical_formula_weight 289.32
_chemical_name_systematic
; 
[2,6-Di(pyrazol-1-yl)pyrid-4-yl]methylsulfone 
;
_space_group_IT_number 14
_space_group_name_Hall '-P 2yn'
_space_group_name_H-M_alt 'P 1 21/n 1'
_symmetry_cell_setting monoclinic
_symmetry_space_group_name_H-M 'P 1 21/n 1'
_atom_sites_solution_hydrogens geom
_atom_sites_solution_primary direct
_atom_sites_solution_secondary difmap
_audit_creation_method SHELXL-97
_audit_update_record
;
2015-04-21 deposited with the CCDC.
2015-06-12 downloaded from the CCDC.
;
_cell_angle_alpha 90.00
_cell_angle_beta 91.402(2)
_cell_angle_gamma 90.00
_cell_formula_units_Z 4
_cell_length_a 5.63390(10)
_cell_length_b 14.1865(4)
_cell_length_c 16.1192(4)
_cell_measurement_reflns_used 2498
_cell_measurement_temperature 100(2)
_cell_measurement_theta_max 73.41
_cell_measurement_theta_min 4.14
_cell_volume 1287.95(5)
_computing_cell_refinement 'CrysAlisPro, Agilent Technologies'
_computing_data_collection 'CrysAlisPro, Agilent Technologies'
_computing_data_reduction 'CrysAlisPro, Agilent Technologies'
_computing_molecular_graphics 'XSEED (Barbour, 2001)'
_computing_publication_material 'local program'
_computing_structure_refinement 'SHELXL-97 (Sheldrick, 1997)'
_computing_structure_solution 'SHELXS-97 (Sheldrick, 1990)'
_diffrn_ambient_temperature 100(2)
_diffrn_detector_area_resol_mean 5.3095
_diffrn_measured_fraction_theta_full 0.970
_diffrn_measured_fraction_theta_max 0.970
_diffrn_measurement_device_type 'SuperNova, Dual, Cu at zero, Atlas'
_diffrn_measurement_method '\w scans'
_diffrn_radiation_monochromator mirror
_diffrn_radiation_source 'SuperNova (Cu) X-ray Source'
_diffrn_radiation_type CuK\a
_diffrn_radiation_wavelength 1.54184
_diffrn_reflns_av_R_equivalents 0.0282
_diffrn_reflns_av_sigmaI/netI 0.0391
_diffrn_reflns_limit_h_max 6
_diffrn_reflns_limit_h_min -6
_diffrn_reflns_limit_k_max 17
_diffrn_reflns_limit_k_min -11
_diffrn_reflns_limit_l_max 14
_diffrn_reflns_limit_l_min -19
_diffrn_reflns_number 4740
_diffrn_reflns_theta_full 73.70
_diffrn_reflns_theta_max 73.70
_diffrn_reflns_theta_min 4.15
_diffrn_standards_decay_% 0
_diffrn_standards_interval_count 0
_diffrn_standards_interval_time 0
_diffrn_standards_number 0
_exptl_absorpt_coefficient_mu 2.338
_exptl_absorpt_correction_T_max 1.000
_exptl_absorpt_correction_T_min 0.896
_exptl_absorpt_correction_type multi-scan
_exptl_absorpt_process_details
; 
CrysAlisPro, Agilent Technologies,
Version 1.171.36.24 (release 03-12-2012 CrysAlis171 .NET)
Empirical absorption correction using spherical harmonics,
 implemented in SCALE3 ABSPACK scaling algorithm.
;
_exptl_crystal_colour yellow
_exptl_crystal_density_diffrn 1.492
_exptl_crystal_density_method 'not measured'
_exptl_crystal_description needle
_exptl_crystal_F_000 600
_exptl_crystal_recrystallization_method 'Re-crystallisation from solvent: chloroform/pentane'
_exptl_crystal_size_max 0.22
_exptl_crystal_size_mid 0.09
_exptl_crystal_size_min 0.06
_refine_diff_density_max 0.353
_refine_diff_density_min -0.341
_refine_diff_density_rms 0.056
_refine_ls_extinction_method none
_refine_ls_goodness_of_fit_ref 1.058
_refine_ls_hydrogen_treatment constr
_refine_ls_matrix_type full
_refine_ls_number_parameters 182
_refine_ls_number_reflns 2515
_refine_ls_number_restraints 0
_refine_ls_restrained_S_all 1.058
_refine_ls_R_factor_all 0.0433
_refine_ls_R_factor_gt 0.0360
_refine_ls_shift/su_max 0.001
_refine_ls_shift/su_mean 0.000
_refine_ls_structure_factor_coef Fsqd
_refine_ls_weighting_details 'calc w=1/[\s^2^(Fo^2^)+(0.0454P)^2^+0.2286P] where P=(Fo^2^+2Fc^2^)/3'
_refine_ls_weighting_scheme calc
_refine_ls_wR_factor_gt 0.0877
_refine_ls_wR_factor_ref 0.0925
_reflns_number_gt 2160
_reflns_number_total 2515
_reflns_threshold_expression >2sigma(I)
_cod_data_source_file c5qi00083a2.cif
_cod_data_source_block lkc258
_cod_original_sg_symbol_H-M 'P 21/n'
_cod_database_code 4348918

loop_
_symmetry_equiv_pos_as_xyz
'x, y, z'
'-x+1/2, y+1/2, -z+1/2'
'-x, -y, -z'
'x-1/2, -y-1/2, z-1/2'

loop_
_atom_site_label
_atom_site_type_symbol
_atom_site_fract_x
_atom_site_fract_y
_atom_site_fract_z
_atom_site_U_iso_or_equiv
_atom_site_adp_type
_atom_site_occupancy
_atom_site_symmetry_multiplicity
_atom_site_calc_flag
_atom_site_refinement_flags
N1 N 0.4858(3) 0.69378(10) 0.30987(9) 0.0201(3) Uani 1 1 d .
C2 C 0.2928(3) 0.64102(12) 0.31645(10) 0.0196(3) Uani 1 1 d .
C3 C 0.1835(3) 0.62015(12) 0.39085(11) 0.0203(3) Uani 1 1 d .
H3 H 0.0461 0.5815 0.3930 0.024 Uiso 1 1 calc R
C4 C 0.2878(3) 0.65924(12) 0.46122(10) 0.0197(3) Uani 1 1 d .
C5 C 0.4877(3) 0.71536(12) 0.45835(10) 0.0202(3) Uani 1 1 d .
H5 H 0.5593 0.7421 0.5069 0.024 Uiso 1 1 calc R
C6 C 0.5777(3) 0.73024(12) 0.37971(10) 0.0195(3) Uani 1 1 d .
N7 N 0.1942(3) 0.60699(11) 0.24095(9) 0.0206(3) Uani 1 1 d .
N8 N -0.0045(3) 0.55191(12) 0.24130(9) 0.0257(3) Uani 1 1 d .
C9 C -0.0582(4) 0.53837(14) 0.16168(11) 0.0271(4) Uani 1 1 d .
H9 H -0.1893 0.5020 0.1419 0.032 Uiso 1 1 calc R
C10 C 0.1035(4) 0.58464(13) 0.10987(11) 0.0262(4) Uani 1 1 d .
H10 H 0.1019 0.5851 0.0509 0.031 Uiso 1 1 calc R
C11 C 0.2619(3) 0.62838(13) 0.16201(11) 0.0235(4) Uani 1 1 d .
H11 H 0.3931 0.6661 0.1468 0.028 Uiso 1 1 calc R
N12 N 0.7765(3) 0.78841(11) 0.36997(9) 0.0212(3) Uani 1 1 d .
N13 N 0.8782(3) 0.83181(11) 0.43760(9) 0.0253(3) Uani 1 1 d .
C14 C 1.0578(3) 0.87899(14) 0.40707(12) 0.0276(4) Uani 1 1 d .
H14 H 1.1637 0.9167 0.4396 0.033 Uiso 1 1 calc R
C15 C 1.0748(3) 0.86708(13) 0.32067(12) 0.0278(4) Uani 1 1 d .
H15 H 1.1893 0.8939 0.2854 0.033 Uiso 1 1 calc R
C16 C 0.8916(3) 0.80886(13) 0.29859(11) 0.0245(4) Uani 1 1 d .
H16 H 0.8519 0.7869 0.2443 0.029 Uiso 1 1 calc R
S17 S 0.16094(7) 0.63715(3) 0.55967(2) 0.01986(13) Uani 1 1 d .
O18 O -0.0755(2) 0.60109(10) 0.54580(8) 0.0260(3) Uani 1 1 d .
O19 O 0.1943(3) 0.72059(9) 0.60941(8) 0.0282(3) Uani 1 1 d .
C20 C 0.3429(3) 0.54637(13) 0.60082(11) 0.0232(4) Uani 1 1 d .
H20A H 0.5074 0.5686 0.6055 0.035 Uiso 1 1 calc R
H20B H 0.3346 0.4915 0.5640 0.035 Uiso 1 1 calc R
H20C H 0.2878 0.5287 0.6559 0.035 Uiso 1 1 calc R

loop_
_atom_site_aniso_label
_atom_site_aniso_U_11
_atom_site_aniso_U_22
_atom_site_aniso_U_33
_atom_site_aniso_U_23
_atom_site_aniso_U_13
_atom_site_aniso_U_12
N1 0.0202(7) 0.0198(7) 0.0204(7) 0.0010(5) 0.0041(5) 0.0017(6)
C2 0.0216(8) 0.0171(8) 0.0203(8) 0.0004(6) 0.0022(6) 0.0023(6)
C3 0.0203(8) 0.0191(8) 0.0215(8) 0.0012(6) 0.0043(6) -0.0013(6)
C4 0.0218(8) 0.0186(8) 0.0188(8) 0.0023(6) 0.0052(6) 0.0038(6)
C5 0.0224(8) 0.0191(8) 0.0192(8) 0.0001(6) 0.0007(6) 0.0018(7)
C6 0.0191(8) 0.0170(8) 0.0225(8) 0.0018(6) 0.0032(6) 0.0019(6)
N7 0.0230(8) 0.0197(7) 0.0194(7) 0.0008(5) 0.0035(6) -0.0030(6)
N8 0.0251(8) 0.0281(8) 0.0239(7) -0.0005(6) 0.0020(6) -0.0072(6)
C9 0.0291(10) 0.0274(9) 0.0247(9) -0.0020(7) 0.0002(7) -0.0034(8)
C10 0.0357(10) 0.0243(9) 0.0187(8) 0.0007(6) 0.0013(7) 0.0012(8)
C11 0.0284(9) 0.0229(9) 0.0195(8) 0.0023(6) 0.0053(7) 0.0007(7)
N12 0.0198(7) 0.0224(7) 0.0214(7) 0.0019(5) 0.0018(5) -0.0008(6)
N13 0.0248(8) 0.0257(8) 0.0253(8) 0.0010(6) -0.0028(6) -0.0030(6)
C14 0.0224(9) 0.0260(9) 0.0342(10) 0.0037(7) -0.0037(7) -0.0043(7)
C15 0.0204(9) 0.0257(9) 0.0374(11) 0.0070(7) 0.0038(7) -0.0004(7)
C16 0.0235(9) 0.0251(9) 0.0251(9) 0.0059(7) 0.0052(7) 0.0005(7)
S17 0.0208(2) 0.0219(2) 0.0171(2) 0.00054(14) 0.00523(14) 0.00116(15)
O18 0.0216(7) 0.0326(7) 0.0240(6) 0.0032(5) 0.0065(5) 0.0005(5)
O19 0.0357(7) 0.0267(7) 0.0225(6) -0.0038(5) 0.0074(5) 0.0021(6)
C20 0.0225(9) 0.0247(9) 0.0227(8) 0.0031(7) 0.0036(7) 0.0022(7)

loop_
_atom_type_symbol
_atom_type_description
_atom_type_scat_dispersion_real
_atom_type_scat_dispersion_imag
_atom_type_scat_source
C C 0.0181 0.0091 'International Tables Vol C Tables 4.2.6.8 and 6.1.1.4'
H H 0.0000 0.0000 'International Tables Vol C Tables 4.2.6.8 and 6.1.1.4'
N N 0.0311 0.0180 'International Tables Vol C Tables 4.2.6.8 and 6.1.1.4'
O O 0.0492 0.0322 'International Tables Vol C Tables 4.2.6.8 and 6.1.1.4'
S S 0.3331 0.5567 'International Tables Vol C Tables 4.2.6.8 and 6.1.1.4'

loop_
_geom_angle_atom_site_label_1
_geom_angle_atom_site_label_2
_geom_angle_atom_site_label_3
_geom_angle
C2 N1 C6 117.00(15)
N1 C2 C3 124.70(16)
N1 C2 N7 115.49(15)
C3 C2 N7 119.79(16)
C4 C3 C2 115.70(16)
C4 C3 H3 122.2
C2 C3 H3 122.2
C3 C4 C5 122.34(16)
C3 C4 S17 119.25(14)
C5 C4 S17 118.42(13)
C4 C5 C6 115.67(16)
C4 C5 H5 122.2
C6 C5 H5 122.2
N1 C6 C5 124.59(16)
N1 C6 N12 115.38(15)
C5 C6 N12 120.02(16)
N8 N7 C11 112.15(14)
N8 N7 C2 119.87(14)
C11 N7 C2 127.76(15)
C9 N8 N7 104.27(15)
N8 C9 C10 111.73(17)
N8 C9 H9 124.1
C10 C9 H9 124.1
C11 C10 C9 105.63(16)
C11 C10 H10 127.2
C9 C10 H10 127.2
C10 C11 N7 106.21(16)
C10 C11 H11 126.9
N7 C11 H11 126.9
C16 N12 N13 112.23(15)
C16 N12 C6 128.02(15)
N13 N12 C6 119.74(14)
C14 N13 N12 103.98(15)
N13 C14 C15 112.29(17)
N13 C14 H14 123.9
C15 C14 H14 123.9
C16 C15 C14 105.19(17)
C16 C15 H15 127.4
C14 C15 H15 127.4
C15 C16 N12 106.31(17)
C15 C16 H16 126.8
N12 C16 H16 126.8
O18 S17 O19 119.11(8)
O18 S17 C20 109.02(8)
O19 S17 C20 108.90(9)
O18 S17 C4 108.28(8)
O19 S17 C4 107.54(8)
C20 S17 C4 102.75(8)
S17 C20 H20A 109.5
S17 C20 H20B 109.5
H20A C20 H20B 109.5
S17 C20 H20C 109.5
H20A C20 H20C 109.5
H20B C20 H20C 109.5

loop_
_geom_bond_atom_site_label_1
_geom_bond_atom_site_label_2
_geom_bond_distance
N1 C2 1.326(2)
N1 C6 1.332(2)
C2 C3 1.393(2)
C2 N7 1.411(2)
C3 C4 1.381(3)
C3 H3 0.9500
C4 C5 1.381(3)
C4 S17 1.7839(17)
C5 C6 1.393(2)
C5 H5 0.9500
C6 N12 1.403(2)
N7 N8 1.366(2)
N7 C11 1.371(2)
N8 C9 1.325(2)
C9 C10 1.412(3)
C9 H9 0.9500
C10 C11 1.361(3)
C10 H10 0.9500
C11 H11 0.9500
N12 C16 1.366(2)
N12 N13 1.366(2)
N13 C14 1.319(3)
C14 C15 1.408(3)
C14 H14 0.9500
C15 C16 1.362(3)
C15 H15 0.9500
C16 H16 0.9500
S17 O18 1.4393(14)
S17 O19 1.4394(14)
S17 C20 1.7655(18)
C20 H20A 0.9800
C20 H20B 0.9800
C20 H20C 0.9800
